data_1519114
loop_
_publ_author_name
'Osborne, Alan G.'
'Mazid, Muhammed A.'
'Hursthouse, Michael B.'

_publ_section_title
;
 90MZ17 - C16H13NO
;
_journal_name_full 'Crystal Structure Report Archive'
_journal_page_first 1029
_journal_year 1991
_chemical_formula_sum 'C16 H13 N O'
_chemical_formula_weight 235.27
_space_group_IT_number 14
_symmetry_cell_setting monoclinic
_symmetry_space_group_name_Hall '-P 2ybc'
_symmetry_space_group_name_H-M 'P 1 21/c 1'
_atom_sites_solution_hydrogens geom
_atom_sites_solution_primary direct
_atom_sites_solution_secondary difmap
_cell_angle_alpha 90.00
_cell_angle_beta 92.613(3)
_cell_angle_gamma 90.00
_cell_formula_units_Z 16
_cell_length_a 19.6605(4)
_cell_length_b 9.7889(3)
_cell_length_c 25.6319(7)
_cell_measurement_temperature 293(2)
_cell_volume 4927.8(2)
_computing_cell_refinement REFINE
_computing_data_collection 'MADNES (Pflugrath & Messerschmidt, 1989)'
_computing_data_reduction 'ABSURD (Karaulov, 1992)'
_computing_publication_material SHELXL97
_computing_structure_refinement 'SHELXL97 (Sheldrick, 2008)'
_computing_structure_solution 'SIR92 (Altomare, Cascarano, Giacovazzo & Guaglitardi, 1993)'
_diffrn_ambient_temperature 293(2)
_diffrn_measured_fraction_theta_full 0.798
_diffrn_measured_fraction_theta_max 0.798
_diffrn_measurement_device_type 'Delft instruments FAST area detector'
_diffrn_measurement_method 'Intensity measurements as described by Darr, Drake, Hursthouse & Malik (1993)'
_diffrn_radiation_monochromator graphite
_diffrn_radiation_source 'rotating anode generator'
_diffrn_radiation_type MoK\a
_diffrn_radiation_wavelength 0.71069
_diffrn_reflns_av_R_equivalents 0.0561
_diffrn_reflns_av_sigmaI/netI 0.0519
_diffrn_reflns_limit_h_max 23
_diffrn_reflns_limit_h_min -11
_diffrn_reflns_limit_k_max 11
_diffrn_reflns_limit_k_min -9
_diffrn_reflns_limit_l_max 27
_diffrn_reflns_limit_l_min -30
_diffrn_reflns_number 17242
_diffrn_reflns_theta_full 25.03
_diffrn_reflns_theta_max 25.03
_diffrn_reflns_theta_min 2.94
_exptl_absorpt_coefficient_mu 0.079
_exptl_absorpt_correction_type none
_exptl_crystal_colour unk
_exptl_crystal_density_diffrn 1.268
_exptl_crystal_density_method 'not measured'
_exptl_crystal_description unk
_exptl_crystal_F_000 1984
_exptl_crystal_size_max 0.2
_exptl_crystal_size_mid 0.2
_exptl_crystal_size_min 0.2
_refine_diff_density_max 0.507
_refine_diff_density_min -0.218
_refine_diff_density_rms 0.065
_refine_ls_extinction_method none
_refine_ls_goodness_of_fit_ref 1.111
_refine_ls_hydrogen_treatment constr
_refine_ls_matrix_type fullcycle
_refine_ls_number_parameters 506
_refine_ls_number_reflns 6957
_refine_ls_number_restraints 0
_refine_ls_restrained_S_all 1.111
_refine_ls_R_factor_all 0.1331
_refine_ls_R_factor_gt 0.0782
_refine_ls_shift/su_max 0.002
_refine_ls_shift/su_mean 0.000
_refine_ls_structure_factor_coef Fsqd
_refine_ls_weighting_details 'calc w=1/[\s^2^(Fo^2^)+(0.1149P)^2^+1.6301P] where P=(Fo^2^+2Fc^2^)/3'
_refine_ls_weighting_scheme calc
_refine_ls_wR_factor_gt 0.2028
_refine_ls_wR_factor_ref 0.2418
_reflns_number_gt 3823
_reflns_number_total 6957
_reflns_threshold_expression >2\s(I)
_cod_data_source_file eCrystal-1029.cif
_cod_data_source_block s80
_cod_depositor_comments
;
Citation :
Osborne, Alan G. and Mazid, Muhammed A. and Hursthouse, Michael B. (1991) 
University of Southampton, Crystal Structure Report Archive. 
(doi:10.5258/ecrystals/1029)
http://ecrystals.chem.soton.ac.uk/1029/
;
_cod_original_cell_volume 4927.9(2)
_cod_original_sg_symbol_H-M P2(1)/c
_cod_database_code 1519114

loop_
_symmetry_equiv_pos_as_xyz
'x, y, z'
'x, -y+1/2, z+1/2'
'-x, -y, -z'
'-x, y-1/2, -z-1/2'

loop_
_atom_site_label
_atom_site_type_symbol
_atom_site_fract_x
_atom_site_fract_y
_atom_site_fract_z
_atom_site_U_iso_or_equiv
_atom_site_adp_type
_atom_site_occupancy
_atom_site_symmetry_multiplicity
_atom_site_calc_flag
_atom_site_refinement_flags
_atom_site_disorder_assembly
_atom_site_disorder_group
C11 C 0.37686(19) 0.7790(4) 0.09921(14) 0.044 Uani 1 1 d . . .
C12 C 0.3230(2) 0.6873(4) 0.10538(17) 0.054 Uani 1 1 d . . .
H12 H 0.3053 0.6768 0.1381 0.065 Uiso 1 1 calc R . .
C13 C 0.2961(2) 0.6128(5) 0.06406(17) 0.065 Uani 1 1 d . . .
H13 H 0.2611 0.5507 0.0690 0.078 Uiso 1 1 calc R . .
C14 C 0.3217(2) 0.6310(4) 0.01402(14) 0.048 Uani 1 1 d . . .
H14 H 0.3041 0.5795 -0.0140 0.057 Uiso 1 1 calc R . .
C15 C 0.3711(2) 0.7220(4) 0.00671(14) 0.050 Uani 1 1 d . . .
H15 H 0.3865 0.7356 -0.0267 0.061 Uiso 1 1 calc R . .
C16 C 0.40032(19) 0.7974(3) 0.04880(14) 0.042 Uani 1 1 d . . .
N1 N 0.44970(15) 0.8918(3) 0.04026(10) 0.041 Uani 1 1 d . . .
H1 H 0.4632 0.8994 0.0089 0.049 Uiso 1 1 calc R . .
C17 C 0.4790(2) 0.9739(4) 0.07677(14) 0.045 Uani 1 1 d . . .
O1 O 0.52446(15) 1.0559(3) 0.06527(9) 0.058 Uani 1 1 d . . .
C18 C 0.4585(2) 0.9509(4) 0.12946(13) 0.046 Uani 1 1 d . . .
H18 H 0.4795 1.0008 0.1565 0.055 Uiso 1 1 calc R . .
C19 C 0.40973(16) 0.8593(3) 0.14081(11) 0.030 Uani 1 1 d . . .
C110 C 0.38519(19) 0.9505(4) 0.22930(13) 0.044 Uani 1 1 d . . .
H110 H 0.3871 1.0387 0.2159 0.052 Uiso 1 1 calc R . .
C111 C 0.3745(2) 0.9332(4) 0.28115(14) 0.052 Uani 1 1 d . . .
H111 H 0.3689 1.0100 0.3019 0.062 Uiso 1 1 calc R . .
C112 C 0.3719(2) 0.8070(4) 0.30352(14) 0.052 Uani 1 1 d . . .
C113 C 0.3795(2) 0.6952(4) 0.27110(14) 0.053 Uani 1 1 d . . .
H113 H 0.3772 0.6077 0.2850 0.063 Uiso 1 1 calc R . .
C114 C 0.3904(2) 0.7107(4) 0.21895(13) 0.046 Uani 1 1 d . . .
H114 H 0.3960 0.6336 0.1984 0.055 Uiso 1 1 calc R . .
C115 C 0.39320(17) 0.8409(3) 0.19604(12) 0.036 Uani 1 1 d . . .
C116 C 0.36081(3) 0.78583(8) 0.36140(3) 0.074 Uani 1 1 d G . .
H11A H 0.3613 0.8727 0.3788 0.111 Uiso 1 1 calc R . .
H11B H 0.3965 0.7292 0.3764 0.111 Uiso 1 1 calc R . .
H11C H 0.3176 0.7422 0.3655 0.111 Uiso 1 1 calc R . .
C21 C 0.12279(4) 0.97132(7) 0.40296(3) 0.027 Uani 1 1 d G . .
C22 C 0.17435(4) 1.06779(7) 0.39680(3) 0.035 Uani 1 1 d G . .
H22 H 0.1898 1.0842 0.3636 0.043 Uiso 1 1 calc R . .
C23 C 0.20255(5) 1.13838(7) 0.43836(3) 0.040 Uani 1 1 d G . .
H23 H 0.2378 1.1997 0.4334 0.048 Uiso 1 1 calc R . .
C24 C 0.17867(5) 1.11866(8) 0.48793(3) 0.052 Uani 1 1 d G . .
H24 H 0.1969 1.1692 0.5159 0.063 Uiso 1 1 calc R . .
C25 C 0.12833(5) 1.02496(8) 0.49574(3) 0.038 Uani 1 1 d G . .
H25 H 0.1126 1.0112 0.5290 0.046 Uiso 1 1 calc R . .
C26 C 0.10085(4) 0.95029(7) 0.45338(3) 0.030 Uani 1 1 d G . .
N2 N 0.04902(4) 0.85833(8) 0.46267(3) 0.040 Uani 1 1 d G . .
H2 H 0.0363 0.8480 0.4941 0.048 Uiso 1 1 calc R . .
C27 C 0.01737(4) 0.78329(7) 0.42340(3) 0.036 Uani 1 1 d G . .
O2 O -0.02549(4) 0.69414(8) 0.43347(3) 0.054 Uani 1 1 d G . .
C28 C 0.03942(4) 0.80930(7) 0.37224(2) 0.034 Uani 1 1 d G . .
H28 H 0.0176 0.7624 0.3447 0.041 Uiso 1 1 calc R . .
C29 C 0.08942(4) 0.89644(7) 0.36054(2) 0.040 Uani 1 1 d G . .
C210 C 0.06084(4) 0.94270(7) 0.26783(3) 0.045 Uani 1 1 d G . .
H210 H 0.0158 0.9546 0.2763 0.054 Uiso 1 1 calc R . .
C211 C 0.07948(4) 0.95444(7) 0.21579(3) 0.051 Uani 1 1 d G . .
H211 H 0.0460 0.9740 0.1901 0.061 Uiso 1 1 calc R . .
C212 C 0.14431(4) 0.93825(7) 0.20184(3) 0.052 Uani 1 1 d G . .
C213 C 0.19465(4) 0.90429(6) 0.24140(2) 0.059 Uani 1 1 d G . .
H213 H 0.2395 0.8898 0.2327 0.071 Uiso 1 1 calc R . .
C214 C 0.17681(4) 0.89289(6) 0.29246(2) 0.050 Uani 1 1 d G . .
H214 H 0.2098 0.8712 0.3183 0.060 Uiso 1 1 calc R . .
C215 C 0.10961(4) 0.91360(6) 0.30573(2) 0.035 Uani 1 1 d G . .
C216 C 0.16296(5) 0.94572(7) 0.14549(3) 0.087 Uani 1 1 d G . .
H21A H 0.1538 0.8593 0.1289 0.130 Uiso 1 1 calc R . .
H21B H 0.2105 0.9670 0.1438 0.130 Uiso 1 1 calc R . .
H21C H 0.1364 1.0156 0.1279 0.130 Uiso 1 1 calc R . .
C31 C 0.12349(4) 0.46935(7) 0.40110(2) 0.027 Uani 1 1 d G . .
C32 C 0.17743(3) 0.56162(7) 0.39559(2) 0.036 Uani 1 1 d G . .
H32 H 0.1952 0.5733 0.3629 0.043 Uiso 1 1 calc R . .
C33 C 0.20439(4) 0.63447(7) 0.43686(2) 0.039 Uani 1 1 d G . .
H33 H 0.2403 0.6942 0.4319 0.046 Uiso 1 1 calc R . .
C34 C 0.17935(4) 0.62081(8) 0.48538(2) 0.051 Uani 1 1 d G . .
H34 H 0.1975 0.6728 0.5130 0.061 Uiso 1 1 calc R . .
C35 C 0.12706(4) 0.52995(8) 0.49368(2) 0.038 Uani 1 1 d G . .
H35 H 0.1097 0.5211 0.5267 0.045 Uiso 1 1 calc R . .
C36 C 0.10069(4) 0.45177(7) 0.45207(2) 0.030 Uani 1 1 d G . .
N3 N 0.04978(4) 0.35845(8) 0.46172(3) 0.041 Uani 1 1 d G . .
H3 H 0.0364 0.3503 0.4930 0.050 Uiso 1 1 calc R . .
C37 C 0.01993(4) 0.27827(7) 0.42292(3) 0.039 Uani 1 1 d G . .
O3 O -0.02158(5) 0.18751(8) 0.43362(3) 0.051 Uani 1 1 d G . .
C38 C 0.04191(4) 0.29996(7) 0.37136(3) 0.034 Uani 1 1 d G . .
H38 H 0.0215 0.2487 0.3444 0.040 Uiso 1 1 calc R . .
C39 C 0.09121(4) 0.39176(6) 0.35922(2) 0.041 Uani 1 1 d G . .
C310 C 0.11558(4) 0.29890(6) 0.27179(3) 0.046 Uani 1 1 d G . .
H310 H 0.1141 0.2112 0.2857 0.056 Uiso 1 1 calc R . .
C311 C 0.12526(4) 0.31702(7) 0.21872(2) 0.049 Uani 1 1 d G . .
H311 H 0.1292 0.2410 0.1973 0.059 Uiso 1 1 calc R . .
C312 C 0.12905(3) 0.44622(7) 0.19750(2) 0.041 Uani 1 1 d G . .
C313 C 0.12054(3) 0.55528(7) 0.22854(2) 0.051 Uani 1 1 d G . .
H313 H 0.1209 0.6425 0.2141 0.061 Uiso 1 1 calc R . .
C314 C 0.11118(3) 0.54006(6) 0.28214(2) 0.048 Uani 1 1 d G . .
H314 H 0.1070 0.6170 0.3030 0.057 Uiso 1 1 calc R . .
C315 C 0.10808(3) 0.41158(6) 0.30409(2) 0.035 Uani 1 1 d G . .
C316 C 0.13847(4) 0.46114(8) 0.13965(2) 0.069 Uani 1 1 d G . .
H31A H 0.1061 0.5259 0.1252 0.103 Uiso 1 1 calc R . .
H31B H 0.1315 0.3743 0.1229 0.103 Uiso 1 1 calc R . .
H31C H 0.1838 0.4927 0.1341 0.103 Uiso 1 1 calc R . .
C41 C 0.37570(4) 0.27548(8) 0.09466(3) 0.043 Uani 1 1 d G . .
C42 C 0.32477(4) 0.17493(7) 0.10065(3) 0.049 Uani 1 1 d G . .
H42 H 0.3084 0.1579 0.1335 0.059 Uiso 1 1 calc R . .
C43 C 0.29933(5) 0.10219(8) 0.05797(3) 0.061 Uani 1 1 d G . .
H43 H 0.2667 0.0348 0.0620 0.073 Uiso 1 1 calc R . .
C44 C 0.32271(5) 0.13037(9) 0.00968(3) 0.048 Uani 1 1 d G . .
H44 H 0.3045 0.0819 -0.0189 0.058 Uiso 1 1 calc R . .
C45 C 0.37157(5) 0.22637(9) 0.00132(3) 0.053 Uani 1 1 d G . .
H45 H 0.3859 0.2443 -0.0321 0.063 Uiso 1 1 calc R . .
C46 C 0.39938(5) 0.29709(9) 0.04517(3) 0.043 Uani 1 1 d G . .
N4 N 0.44870(5) 0.39214(9) 0.03838(3) 0.043 Uani 1 1 d G . .
H4 H 0.4599 0.4072 0.0068 0.052 Uiso 1 1 calc R . .
C47 C 0.48168(4) 0.46478(9) 0.07624(3) 0.045 Uani 1 1 d G . .
O4 O 0.52903(4) 0.54469(10) 0.06590(3) 0.050 Uani 1 1 d G . .
C48 C 0.46046(4) 0.43725(8) 0.12843(3) 0.044 Uani 1 1 d G . .
H48 H 0.4830 0.4806 0.1565 0.053 Uiso 1 1 calc R . .
C49 C 0.40948(4) 0.35163(8) 0.13772(3) 0.029 Uani 1 1 d G . .
C410 C 0.43796(4) 0.30684(8) 0.23214(3) 0.041 Uani 1 1 d G . .
H410 H 0.4832 0.2948 0.2240 0.049 Uiso 1 1 calc R . .
C411 C 0.41925(4) 0.29569(8) 0.28371(3) 0.051 Uani 1 1 d G . .
H411 H 0.4521 0.2729 0.3095 0.061 Uiso 1 1 calc R . .
C412 C 0.35410(4) 0.31733(7) 0.29728(2) 0.052 Uani 1 1 d G . .
C413 C 0.30596(3) 0.34529(6) 0.25877(2) 0.061 Uani 1 1 d G . .
H413 H 0.2611 0.3586 0.2676 0.073 Uiso 1 1 calc R . .
C414 C 0.32212(4) 0.35436(7) 0.20690(2) 0.054 Uani 1 1 d G . .
H414 H 0.2883 0.3728 0.1813 0.065 Uiso 1 1 calc R . .
C415 C 0.38933(4) 0.33581(7) 0.19301(3) 0.036 Uani 1 1 d G . .
C416 C 0.33512(4) 0.30500(7) 0.35462(2) 0.094 Uani 1 1 d G . .
H41A H 0.3494 0.2175 0.3681 0.141 Uiso 1 1 calc R . .
H41B H 0.2867 0.3138 0.3568 0.141 Uiso 1 1 calc R . .
H41C H 0.3574 0.3760 0.3748 0.141 Uiso 1 1 calc R . .

loop_
_atom_site_aniso_label
_atom_site_aniso_U_11
_atom_site_aniso_U_22
_atom_site_aniso_U_33
_atom_site_aniso_U_23
_atom_site_aniso_U_13
_atom_site_aniso_U_12
C11 0.044 0.037 0.050 0.010 -0.006 0.004
C12 0.054 0.045 0.065 0.010 0.015 -0.006
C13 0.070 0.057 0.067 0.018 0.001 -0.007
C14 0.053 0.049 0.041 0.001 -0.005 -0.012
C15 0.056 0.059 0.036 -0.003 -0.004 0.000
C16 0.043 0.035 0.047 0.017 0.002 0.002
N1 0.058 0.047 0.018 0.012 0.010 -0.004
C17 0.057 0.036 0.042 0.010 0.005 -0.006
O1 0.068 0.068 0.038 0.008 0.009 -0.035
C18 0.065 0.040 0.034 0.003 0.004 -0.012
C19 0.036 0.039 0.017 0.008 0.004 0.006
C110 0.054 0.041 0.036 0.001 0.002 -0.004
C111 0.067 0.052 0.036 -0.010 0.011 0.002
C112 0.060 0.056 0.038 0.006 0.002 -0.013
C113 0.072 0.045 0.041 0.013 0.006 -0.012
C114 0.061 0.045 0.032 0.003 0.006 -0.013
C115 0.043 0.036 0.028 -0.001 0.011 -0.006
C116 0.088 0.088 0.046 0.017 0.001 -0.017
C21 0.027 0.033 0.021 0.006 0.008 -0.001
C22 0.037 0.051 0.018 0.010 -0.005 -0.008
C23 0.037 0.046 0.035 0.001 -0.005 -0.021
C24 0.060 0.052 0.044 -0.005 -0.013 -0.004
C25 0.050 0.041 0.024 0.005 0.010 -0.007
C26 0.030 0.035 0.024 -0.001 0.001 -0.001
N2 0.036 0.047 0.038 0.000 0.008 -0.008
C27 0.026 0.055 0.028 0.005 0.003 -0.005
O2 0.056 0.064 0.044 0.004 0.010 -0.022
C28 0.027 0.046 0.028 0.001 -0.002 -0.001
C29 0.040 0.030 0.048 0.004 0.000 -0.007
C210 0.050 0.047 0.037 0.000 0.000 -0.004
C211 0.055 0.062 0.035 0.006 -0.004 -0.013
C212 0.065 0.060 0.035 0.001 0.018 -0.025
C213 0.057 0.073 0.049 -0.001 0.019 -0.005
C214 0.037 0.079 0.035 0.000 0.006 -0.004
C215 0.028 0.039 0.039 0.007 0.002 -0.001
C216 0.124 0.108 0.030 -0.009 0.030 -0.018
C31 0.032 0.029 0.021 0.004 0.008 -0.003
C32 0.040 0.047 0.020 0.004 -0.004 -0.005
C33 0.032 0.049 0.035 -0.001 -0.001 -0.020
C34 0.059 0.050 0.044 -0.008 -0.009 -0.008
C35 0.047 0.041 0.026 0.004 0.005 0.000
C36 0.033 0.036 0.021 0.000 0.001 -0.002
N3 0.037 0.047 0.040 0.003 0.002 -0.010
C37 0.031 0.054 0.030 0.006 -0.001 -0.007
O3 0.054 0.056 0.042 0.004 0.009 -0.017
C38 0.035 0.040 0.026 0.007 -0.003 -0.005
C39 0.043 0.032 0.049 0.002 -0.002 -0.003
C310 0.054 0.047 0.039 0.007 0.010 -0.003
C311 0.042 0.061 0.045 -0.007 -0.002 -0.002
C312 0.036 0.056 0.030 0.009 0.001 -0.007
C313 0.062 0.045 0.044 0.010 0.003 -0.009
C314 0.058 0.043 0.042 0.005 0.005 0.001
C315 0.039 0.033 0.032 0.009 0.000 -0.006
C316 0.068 0.113 0.028 0.002 0.016 -0.010
C41 0.047 0.034 0.046 0.004 -0.011 0.007
C42 0.050 0.039 0.060 0.008 0.014 -0.004
C43 0.076 0.046 0.059 0.005 -0.010 -0.006
C44 0.067 0.049 0.029 0.006 0.001 -0.006
C45 0.056 0.061 0.040 0.002 -0.012 0.001
C46 0.048 0.041 0.040 0.018 0.007 0.004
N4 0.059 0.046 0.025 0.013 0.006 -0.005
C47 0.055 0.035 0.044 0.008 0.010 -0.005
O4 0.050 0.057 0.042 0.009 0.008 -0.018
C48 0.054 0.041 0.038 0.004 0.007 -0.005
C49 0.031 0.037 0.019 0.007 0.010 0.011
C410 0.033 0.053 0.038 0.005 0.002 -0.010
C411 0.060 0.056 0.035 0.003 -0.011 -0.016
C412 0.064 0.058 0.036 0.002 0.016 -0.008
C413 0.045 0.085 0.055 -0.002 0.018 -0.010
C414 0.044 0.066 0.051 0.006 -0.002 -0.006
C415 0.043 0.037 0.029 -0.001 0.006 -0.007
C416 0.110 0.114 0.060 0.010 0.021 -0.028

loop_
_atom_type_symbol
_atom_type_description
_atom_type_scat_dispersion_real
_atom_type_scat_dispersion_imag
_atom_type_scat_source
C C 0.0033 0.0016 'International Tables Vol C Tables 4.2.6.8 and 6.1.1.4'
H H 0.0000 0.0000 'International Tables Vol C Tables 4.2.6.8 and 6.1.1.4'
N N 0.0061 0.0033 'International Tables Vol C Tables 4.2.6.8 and 6.1.1.4'
O O 0.0106 0.0060 'International Tables Vol C Tables 4.2.6.8 and 6.1.1.4'

loop_
_geom_angle_atom_site_label_1
_geom_angle_atom_site_label_2
_geom_angle_atom_site_label_3
_geom_angle
_geom_angle_site_symmetry_1
_geom_angle_site_symmetry_3
C12 C11 C16 117.9(4) . .
C12 C11 C19 125.2(3) . .
C16 C11 C19 116.9(3) . .
C13 C12 C11 121.3(4) . .
C13 C12 H12 119.3 . .
C11 C12 H12 119.3 . .
C12 C13 C14 119.6(4) . .
C12 C13 H13 120.2 . .
C14 C13 H13 120.2 . .
C15 C14 C13 120.2(4) . .
C15 C14 H14 119.9 . .
C13 C14 H14 119.9 . .
C14 C15 C16 121.0(4) . .
C14 C15 H15 119.5 . .
C16 C15 H15 119.5 . .
N1 C16 C11 120.0(3) . .
N1 C16 C15 120.0(3) . .
C11 C16 C15 119.9(3) . .
C17 N1 C16 125.3(3) . .
C17 N1 H1 117.3 . .
C16 N1 H1 117.3 . .
O1 C17 N1 120.6(3) . .
O1 C17 C18 123.7(3) . .
N1 C17 C18 115.5(3) . .
C19 C18 C17 122.3(3) . .
C19 C18 H18 118.9 . .
C17 C18 H18 118.9 . .
C18 C19 C11 119.8(3) . .
C18 C19 C115 118.4(3) . .
C11 C19 C115 121.8(3) . .
C111 C110 C115 122.0(3) . .
C111 C110 H110 119.0 . .
C115 C110 H110 119.0 . .
C112 C111 C110 122.1(3) . .
C112 C111 H111 118.9 . .
C110 C111 H111 118.9 . .
C111 C112 C113 117.1(3) . .
C111 C112 C116 122.9(3) . .
C113 C112 C116 120.0(3) . .
C114 C113 C112 121.5(3) . .
C114 C113 H113 119.2 . .
C112 C113 H113 119.2 . .
C113 C114 C115 121.2(3) . .
C113 C114 H114 119.4 . .
C115 C114 H114 119.4 . .
C110 C115 C114 116.0(3) . .
C110 C115 C19 122.1(3) . .
C114 C115 C19 121.7(3) . .
C112 C116 H11A 109.5 . .
C112 C116 H11B 109.5 . .
H11A C116 H11B 109.5 . .
C112 C116 H11C 109.5 . .
H11A C116 H11C 109.5 . .
H11B C116 H11C 109.5 . .
C26 C21 C22 117.4 . .
C26 C21 C29 118.2 . .
C22 C21 C29 124.3 . .
C23 C22 C21 121.6 . .
C23 C22 H22 119.2 . .
C21 C22 H22 119.2 . .
C22 C23 C24 120.1 . .
C22 C23 H23 120.0 . .
C24 C23 H23 120.0 . .
C25 C24 C23 120.2 . .
C25 C24 H24 119.9 . .
C23 C24 H24 119.9 . .
C24 C25 C26 119.5 . .
C24 C25 H25 120.2 . .
C26 C25 H25 120.2 . .
N2 C26 C21 121.0 . .
N2 C26 C25 117.8 . .
C21 C26 C25 121.2 . .
C27 N2 C26 122.2 . .
C27 N2 H2 118.9 . .
C26 N2 H2 118.9 . .
O2 C27 N2 120.7 . .
O2 C27 C28 123.6 . .
N2 C27 C28 115.7 . .
C29 C28 C27 125.1 . .
C29 C28 H28 117.4 . .
C27 C28 H28 117.4 . .
C28 C29 C21 117.7 . .
C28 C29 C215 120.8 . .
C21 C29 C215 121.5 . .
C215 C210 C211 119.2 . .
C215 C210 H210 120.4 . .
C211 C210 H210 120.4 . .
C212 C211 C210 122.2 . .
C212 C211 H211 118.9 . .
C210 C211 H211 118.9 . .
C211 C212 C213 118.2 . .
C211 C212 C216 121.5 . .
C213 C212 C216 120.1 . .
C214 C213 C212 119.8 . .
C214 C213 H213 120.1 . .
C212 C213 H213 120.1 . .
C213 C214 C215 120.4 . .
C213 C214 H214 119.8 . .
C215 C214 H214 119.8 . .
C210 C215 C214 120.0 . .
C210 C215 C29 119.2 . .
C214 C215 C29 120.7 . .
C212 C216 H21A 109.5 . .
C212 C216 H21B 109.5 . .
H21A C216 H21B 109.5 . .
C212 C216 H21C 109.5 . .
H21A C216 H21C 109.5 . .
H21B C216 H21C 109.5 . .
C32 C31 C36 116.4 . .
C32 C31 C39 125.0 . .
C36 C31 C39 118.6 . .
C33 C32 C31 121.8 . .
C33 C32 H32 119.1 . .
C31 C32 H32 119.1 . .
C32 C33 C34 120.8 . .
C32 C33 H33 119.6 . .
C34 C33 H33 119.6 . .
C33 C34 C35 120.3 . .
C33 C34 H34 119.8 . .
C35 C34 H34 119.8 . .
C34 C35 C36 119.2 . .
C34 C35 H35 120.4 . .
C36 C35 H35 120.4 . .
N3 C36 C35 118.2 . .
N3 C36 C31 120.6 . .
C35 C36 C31 121.3 . .
C37 N3 C36 122.3 . .
C37 N3 H3 118.9 . .
C36 N3 H3 118.9 . .
O3 C37 N3 120.6 . .
O3 C37 C38 122.7 . .
N3 C37 C38 116.6 . .
C39 C38 C37 123.8 . .
C39 C38 H38 118.1 . .
C37 C38 H38 118.1 . .
C38 C39 C31 118.0 . .
C38 C39 C315 119.7 . .
C31 C39 C315 122.2 . .
C315 C310 C311 120.2 . .
C315 C310 H310 119.9 . .
C311 C310 H310 119.9 . .
C312 C311 C310 120.9 . .
C312 C311 H311 119.6 . .
C310 C311 H311 119.6 . .
C313 C312 C311 118.9 . .
C313 C312 C316 121.9 . .
C311 C312 C316 119.1 . .
C312 C313 C314 121.3 . .
C312 C313 H313 119.3 . .
C314 C313 H313 119.3 . .
C315 C314 C313 120.4 . .
C315 C314 H314 119.8 . .
C313 C314 H314 119.8 . .
C314 C315 C310 118.2 . .
C314 C315 C39 121.7 . .
C310 C315 C39 119.9 . .
C312 C316 H31A 109.5 . .
C312 C316 H31B 109.5 . .
H31A C316 H31B 109.5 . .
C312 C316 H31C 109.5 . .
H31A C316 H31C 109.5 . .
H31B C316 H31C 109.5 . .
C46 C41 C42 118.2 . .
C46 C41 C49 116.8 . .
C42 C41 C49 124.7 . .
C43 C42 C41 120.3 . .
C43 C42 H42 119.8 . .
C41 C42 H42 119.8 . .
C44 C43 C42 119.3 . .
C44 C43 H43 120.4 . .
C42 C43 H43 120.4 . .
C45 C44 C43 123.2 . .
C45 C44 H44 118.4 . .
C43 C44 H44 118.4 . .
C44 C45 C46 117.5 . .
C44 C45 H45 121.2 . .
C46 C45 H45 121.2 . .
N4 C46 C41 119.5 . .
N4 C46 C45 119.1 . .
C41 C46 C45 121.3 . .
C47 N4 C46 126.3 . .
C47 N4 H4 116.9 . .
C46 N4 H4 116.9 . .
O4 C47 N4 121.0 . .
O4 C47 C48 124.1 . .
N4 C47 C48 114.8 . .
C49 C48 C47 122.2 . .
C49 C48 H48 118.9 . .
C47 C48 H48 118.9 . .
C48 C49 C41 120.2 . .
C48 C49 C415 117.8 . .
C41 C49 C415 122.0 . .
C415 C410 C411 120.1 . .
C415 C410 H410 120.0 . .
C411 C410 H410 120.0 . .
C412 C411 C410 121.6 . .
C412 C411 H411 119.2 . .
C410 C411 H411 119.2 . .
C411 C412 C413 118.5 . .
C411 C412 C416 120.3 . .
C413 C412 C416 121.1 . .
C412 C413 C414 121.7 . .
C412 C413 H413 119.1 . .
C414 C413 H413 119.1 . .
C413 C414 C415 119.9 . .
C413 C414 H414 120.1 . .
C415 C414 H414 120.1 . .
C410 C415 C414 118.2 . .
C410 C415 C49 120.3 . .
C414 C415 C49 121.5 . .
C412 C416 H41A 109.5 . .
C412 C416 H41B 109.5 . .
H41A C416 H41B 109.5 . .
C412 C416 H41C 109.5 . .
H41A C416 H41C 109.5 . .
H41B C416 H41C 109.5 . .

loop_
_geom_bond_atom_site_label_1
_geom_bond_atom_site_label_2
_geom_bond_distance
_geom_bond_site_symmetry_2
C11 C12 1.402(5) .
C11 C16 1.403(5) .
C11 C19 1.453(5) .
C12 C13 1.373(6) .
C12 H12 0.9300 .
C13 C14 1.410(5) .
C13 H13 0.9300 .
C14 C15 1.338(5) .
C14 H14 0.9300 .
C15 C16 1.408(5) .
C15 H15 0.9300 .
C16 N1 1.365(4) .
N1 C17 1.343(5) .
N1 H1 0.8600 .
C17 O1 1.247(4) .
C17 C18 1.444(5) .
C18 C19 1.354(5) .
C18 H18 0.9300 .
C19 C115 1.478(4) .
C110 C111 1.365(5) .
C110 C115 1.383(5) .
C110 H110 0.9300 .
C111 C112 1.364(5) .
C111 H111 0.9300 .
C112 C113 1.387(5) .
C112 C116 1.524(4) .
C113 C114 1.371(5) .
C113 H113 0.9300 .
C114 C115 1.406(5) .
C114 H114 0.9300 .
C116 H11A 0.9600 .
C116 H11B 0.9600 .
C116 H11C 0.9600 .
C21 C26 1.3962 .
C21 C22 1.3996 .
C21 C29 1.4439 .
C22 C23 1.3660 .
C22 H22 0.9300 .
C23 C24 1.3880 .
C23 H23 0.9300 .
C24 C25 1.3708 .
C24 H24 0.9300 .
C25 C26 1.3971 .
C25 H25 0.9300 .
C26 N2 1.3884 .
N2 C27 1.3722 .
N2 H2 0.8600 .
C27 O2 1.2483 .
C27 C28 1.4226 .
C28 C29 1.3457 .
C28 H28 0.9300 .
C29 C215 1.4866 .
C210 C215 1.3636 .
C210 C211 1.4039 .
C210 H210 0.9300 .
C211 C212 1.3488 .
C211 H211 0.9300 .
C212 C213 1.4237 .
C212 C216 1.5081 .
C213 C214 1.3748 .
C213 H213 0.9300 .
C214 C215 1.3941 .
C214 H214 0.9300 .
C216 H21A 0.9600 .
C216 H21B 0.9600 .
C216 H21C 0.9600 .
C31 C32 1.4050 .
C31 C36 1.4108 .
C31 C39 1.4388 .
C32 C33 1.3628 .
C32 H32 0.9300 .
C33 C34 1.3647 .
C33 H33 0.9300 .
C34 C35 1.3832 .
C34 H34 0.9300 .
C35 C36 1.3935 .
C35 H35 0.9300 .
C36 N3 1.3856 .
N3 C37 1.3772 .
N3 H3 0.8600 .
C37 O3 1.2455 .
C37 C38 1.4248 .
C38 C39 1.3680 .
C38 H38 0.9300 .
C39 C315 1.4787 .
C310 C315 1.3910 .
C310 C311 1.3936 .
C310 H310 0.9300 .
C311 C312 1.3801 .
C311 H311 0.9300 .
C312 C313 1.3464 .
C312 C316 1.5097 .
C313 C314 1.4023 .
C313 H313 0.9300 .
C314 C315 1.3803 .
C314 H314 0.9300 .
C316 H31A 0.9600 .
C316 H31B 0.9600 .
C316 H31C 0.9600 .
C41 C46 1.3875 .
C41 C42 1.4174 .
C41 C49 1.4657 .
C42 C43 1.3798 .
C42 H42 0.9300 .
C43 C44 1.3679 .
C43 H43 0.9300 .
C44 C45 1.3676 .
C44 H44 0.9300 .
C45 C46 1.4089 .
C45 H45 0.9300 .
C46 N4 1.3607 .
N4 C47 1.3456 .
N4 H4 0.8600 .
C47 O4 1.2534 .
C47 C48 1.4448 .
C48 C49 1.3362 .
C48 H48 0.9300 .
C49 C415 1.4967 .
C410 C415 1.3831 .
C410 C411 1.3922 .
C410 H410 0.9300 .
C411 C412 1.3591 .
C411 H411 0.9300 .
C412 C413 1.3637 .
C412 C416 1.5376 .
C413 C414 1.3839 .
C413 H413 0.9300 .
C414 C415 1.3959 .
C414 H414 0.9300 .
C416 H41A 0.9600 .
C416 H41B 0.9600 .
C416 H41C 0.9600 .
